data_4306224
loop_
_publ_author_name
'Victor I. Ovcharenko'
'Galina V. Romanenko'
'Ksenia Yu. Maryunina'
'Artem S. Bogomyakov'
'Elena V. Gorelik'

_publ_section_title
;
Thermally Induced Magnetic Anomalies in Solvates of the
Bis(hexafluoroacetylacetonate)copper(II) Complex with Pyrazolyl-Substituted
Nitronyl Nitroxide
;
_journal_name_full 'Inorganic Chemistry'
_journal_page_first 9537
_journal_page_last 9552
_journal_paper_doi 10.1021/ic8011074
_journal_volume 47
_journal_year 2008
_chemical_formula_sum 'C27.5 H33 Cu F12 N4 O6'
_chemical_formula_weight 807.12
_chemical_name_systematic
; 
 catena-(bis(m2-4,4,5,5-Tetramethyl-2-
 (1-butylpyrazole-4-yl)-4,5-dihydro-1H-
 imidazol-3-oxide-1-oxyl)-tetrakis(1,
 1,1,5,5,5-hexafluoropentan-2,4-
 dionato)-di-copper(ii)) heptane solvate
;
_space_group_IT_number 2
_symmetry_cell_setting triclinic
_symmetry_space_group_name_Hall '-P 1'
_symmetry_space_group_name_H-M 'P -1'
_atom_sites_solution_hydrogens geom
_atom_sites_solution_primary direct
_atom_sites_solution_secondary difmap
_audit_creation_method SHELXL-97
_cell_angle_alpha 98.345(5)
_cell_angle_beta 112.438(5)
_cell_angle_gamma 96.676(6)
_cell_formula_units_Z 2
_cell_length_a 10.958(3)
_cell_length_b 13.378(4)
_cell_length_c 13.420(4)
_cell_measurement_reflns_used 4441
_cell_measurement_temperature 240(2)
_cell_measurement_theta_max 23.27
_cell_measurement_theta_min 2.52
_cell_volume 1767.2(9)
_computing_cell_refinement 'Bruker SMART'
_computing_data_collection 'Bruker SMART'
_computing_data_reduction 'Bruker SAINT'
_computing_molecular_graphics 'Bruker SHELXTL'
_computing_publication_material 'Bruker SHELXTL'
_computing_structure_refinement 'SHELXL-97 (Sheldrick, 1997)'
_computing_structure_solution 'SHELXS-97 (Sheldrick, 1990)'
_diffrn_ambient_temperature 240(2)
_diffrn_measured_fraction_theta_full 0.975
_diffrn_measured_fraction_theta_max 0.975
_diffrn_measurement_device_type 'CCD area detector'
_diffrn_measurement_method 'phi and omega scans'
_diffrn_radiation_monochromator graphite
_diffrn_radiation_source 'fine-focus sealed tube'
_diffrn_radiation_type MoK\a
_diffrn_radiation_wavelength 0.71073
_diffrn_reflns_av_R_equivalents 0.0296
_diffrn_reflns_av_sigmaI/netI 0.0478
_diffrn_reflns_limit_h_max 12
_diffrn_reflns_limit_h_min -9
_diffrn_reflns_limit_k_max 11
_diffrn_reflns_limit_k_min -14
_diffrn_reflns_limit_l_max 14
_diffrn_reflns_limit_l_min -14
_diffrn_reflns_number 7486
_diffrn_reflns_theta_full 23.35
_diffrn_reflns_theta_max 23.35
_diffrn_reflns_theta_min 1.57
_exptl_absorpt_coefficient_mu 0.725
_exptl_absorpt_correction_type none
_exptl_crystal_density_diffrn 1.517
_exptl_crystal_density_method 'not measured'
_exptl_crystal_F_000 822
_refine_diff_density_max 0.739
_refine_diff_density_min -0.298
_refine_diff_density_rms 0.066
_refine_ls_extinction_method none
_refine_ls_goodness_of_fit_ref 1.223
_refine_ls_hydrogen_treatment mixed
_refine_ls_matrix_type full
_refine_ls_number_parameters 646
_refine_ls_number_reflns 5011
_refine_ls_number_restraints 7
_refine_ls_restrained_S_all 1.223
_refine_ls_R_factor_all 0.0526
_refine_ls_R_factor_gt 0.0469
_refine_ls_shift/su_max 5.489
_refine_ls_shift/su_mean 0.142
_refine_ls_structure_factor_coef Fsqd
_refine_ls_weighting_details 'calc w=1/[\s^2^(Fo^2^)+(0.0722P)^2^+0.2992P] where P=(Fo^2^+2Fc^2^)/3'
_refine_ls_weighting_scheme calc
_refine_ls_wR_factor_gt 0.1363
_refine_ls_wR_factor_ref 0.1399
_reflns_number_gt 4301
_reflns_number_total 5011
_reflns_threshold_expression >2sigma(I)
_cod_data_source_file ic8011074_si_001_24.cif
_cod_data_source_block hept240
_cod_depositor_comments
;
The following automatic conversions were performed:
'_symmetry_cell_setting' value 'Triclinic' changed to 'triclinic'
according to '/home/saulius/struct/CIF-dictionaries/cif_core.dic'
dictionary named 'cif_core.dic' version 2.4.1 from 2010-06-29.

Automatic conversion script
Id: cif_fix_enum 1527 2010-12-29 10:47:43Z saulius 
;
_cod_original_cell_volume 1767.1(9)
_cod_original_formula_sum 'C27.50 H33 Cu F12 N4 O6'
_cod_database_code 4306224

loop_
_symmetry_equiv_pos_as_xyz
'x, y, z'
'-x, -y, -z'

loop_
_atom_site_label
_atom_site_type_symbol
_atom_site_fract_x
_atom_site_fract_y
_atom_site_fract_z
_atom_site_U_iso_or_equiv
_atom_site_adp_type
_atom_site_occupancy
_atom_site_symmetry_multiplicity
_atom_site_calc_flag
_atom_site_refinement_flags
_atom_site_disorder_assembly
_atom_site_disorder_group
Cu1 Cu 0.5000 0.5000 0.5000 0.04235(16) Uani 1 2 d S . .
O1 O 0.3724(2) 0.37272(15) 0.47308(17) 0.0515(5) Uani 1 1 d . . .
C1 C 0.2064(5) 0.2560(3) 0.4822(4) 0.0713(10) Uani 1 1 d . . .
F1 F 0.1163(4) 0.2441(2) 0.5211(3) 0.1413(13) Uani 1 1 d . . .
F2 F 0.1546(7) 0.2078(5) 0.3696(5) 0.0834(17) Uani 0.50 1 d P . .
F3 F 0.2706(13) 0.2054(8) 0.5274(16) 0.195(8) Uani 0.50 1 d P . .
F2A F 0.1549(17) 0.2229(9) 0.3979(9) 0.240(8) Uani 0.50 1 d P . .
F3A F 0.3031(11) 0.1910(7) 0.5310(9) 0.104(2) Uani 0.50 1 d P . .
C2 C 0.2806(3) 0.3648(2) 0.5063(3) 0.0527(8) Uani 1 1 d . . .
C3 C 0.2406(4) 0.4422(3) 0.5588(3) 0.0628(9) Uani 1 1 d . . .
H3A H 0.186(4) 0.425(3) 0.585(3) 0.069(11) Uiso 1 1 d . . .
C4 C 0.3001(3) 0.5434(2) 0.5825(3) 0.0516(8) Uani 1 1 d . . .
C5 C 0.2513(4) 0.6231(3) 0.6440(4) 0.0761(11) Uani 1 1 d . . .
F4 F 0.2196(10) 0.6961(7) 0.5926(8) 0.131(4) Uani 0.50 1 d P . .
F5 F 0.1700(9) 0.5898(5) 0.6826(8) 0.135(3) Uani 0.50 1 d P . .
F6 F 0.3613(8) 0.6774(7) 0.7375(8) 0.127(3) Uani 0.50 1 d P . .
F4A F 0.2971(12) 0.6257(9) 0.7422(6) 0.161(5) Uani 0.50 1 d P . .
F5A F 0.1151(7) 0.5966(6) 0.6086(7) 0.116(3) Uani 0.50 1 d P . .
F6A F 0.2601(12) 0.7096(6) 0.6197(11) 0.137(4) Uani 0.50 1 d P . .
O2 O 0.3931(2) 0.58135(15) 0.55933(17) 0.0505(5) Uani 1 1 d . . .
Cu2 Cu 0.0000 0.0000 0.0000 0.04976(16) Uani 1 2 d S . .
O3 O 0.0271(2) -0.04594(15) 0.13840(17) 0.0541(5) Uani 1 1 d . . .
C6 C 0.0200(5) -0.0530(3) 0.3084(3) 0.0722(10) Uani 1 1 d . . .
F7 F -0.0007(4) 0.0017(2) 0.3857(2) 0.1298(11) Uani 1 1 d . . .
F8 F -0.0276(4) -0.14786(19) 0.2962(2) 0.1433(14) Uani 1 1 d . . .
F9 F 0.1493(4) -0.0490(4) 0.3493(3) 0.1614(15) Uani 1 1 d . . .
C7 C -0.0289(3) -0.0172(2) 0.2003(3) 0.0539(8) Uani 1 1 d . . .
C8 C -0.1291(4) 0.0407(3) 0.1792(3) 0.0627(9) Uani 1 1 d . . .
H8A H -0.156(4) 0.049(3) 0.226(3) 0.075(12) Uiso 1 1 d . . .
C9 C -0.1830(3) 0.0737(2) 0.0824(3) 0.0497(8) Uani 1 1 d . . .
C10 C -0.2975(4) 0.1333(3) 0.0638(3) 0.0682(10) Uani 1 1 d . . .
F10 F -0.3903(9) 0.1086(9) -0.0402(8) 0.124(4) Uani 0.50 1 d P . .
F11 F -0.2576(10) 0.2303(7) 0.0769(9) 0.116(4) Uani 0.50 1 d P . .
F12 F -0.3612(7) 0.1281(7) 0.1249(7) 0.099(2) Uani 0.50 1 d P . .
F10A F -0.3183(11) 0.1517(10) 0.1546(8) 0.160(5) Uani 0.50 1 d P . .
F11A F -0.4062(9) 0.0742(8) -0.0088(10) 0.135(5) Uani 0.50 1 d P . .
F12A F -0.2744(11) 0.2143(8) 0.0331(10) 0.118(3) Uani 0.50 1 d P . .
O4 O -0.1493(2) 0.06238(15) 0.00302(17) 0.0504(5) Uani 1 1 d . . .
O01 O 0.4051(2) 0.51826(16) 0.32049(18) 0.0561(6) Uani 1 1 d . . .
N1 N 0.2809(2) 0.52507(18) 0.2689(2) 0.0491(6) Uani 1 1 d . . .
C01 C 0.2393(3) 0.6264(2) 0.2518(3) 0.0537(8) Uani 1 1 d . . .
C011 C 0.3107(4) 0.7073(2) 0.3572(3) 0.0674(10) Uani 1 1 d . . .
H01A H 0.4058 0.7182 0.3766 0.084(13) Uiso 1 1 calc R . .
H01B H 0.2922 0.6844 0.4155 0.080(12) Uiso 1 1 calc R . .
H01C H 0.2792 0.7706 0.3463 0.076(11) Uiso 1 1 calc R . .
C012 C 0.2794(5) 0.6552(4) 0.1621(4) 0.0744(11) Uani 1 1 d . . .
H01D H 0.366(4) 0.658(2) 0.188(3) 0.055(10) Uiso 1 1 d . . .
H01E H 0.265(4) 0.723(4) 0.154(4) 0.103(15) Uiso 1 1 d . . .
H01F H 0.245(4) 0.611(3) 0.099(3) 0.067(11) Uiso 1 1 d . . .
C02 C 0.0861(3) 0.5948(2) 0.2140(3) 0.0528(8) Uani 1 1 d . . .
C021 C 0.0400(5) 0.6012(3) 0.3075(3) 0.0670(10) Uani 1 1 d . . .
H02A H -0.060(4) 0.574(3) 0.278(3) 0.085(12) Uiso 1 1 d . . .
H02B H 0.042(3) 0.663(3) 0.336(3) 0.063(11) Uiso 1 1 d . . .
H02C H 0.095(3) 0.561(3) 0.367(3) 0.069(10) Uiso 1 1 d . . .
C022 C 0.0014(5) 0.6453(3) 0.1250(3) 0.0689(10) Uani 1 1 d . . .
H02D H -0.089(4) 0.617(3) 0.104(3) 0.082(13) Uiso 1 1 d . . .
H02E H 0.018(3) 0.634(2) 0.063(3) 0.059(10) Uiso 1 1 d . . .
H02F H 0.030(4) 0.722(3) 0.151(3) 0.079(11) Uiso 1 1 d . . .
N2 N 0.0661(3) 0.48198(19) 0.1673(2) 0.0500(6) Uani 1 1 d . . .
O02 O -0.0496(2) 0.42798(18) 0.1093(2) 0.0642(6) Uani 1 1 d . . .
C03 C 0.1813(3) 0.4460(2) 0.2085(2) 0.0456(7) Uani 1 1 d . . .
C04 C 0.1931(3) 0.3399(2) 0.1864(2) 0.0464(7) Uani 1 1 d . . .
C05 C 0.0938(3) 0.2551(2) 0.1206(3) 0.0476(7) Uani 1 1 d . . .
H05A H 0.008(3) 0.252(2) 0.089(2) 0.036(7) Uiso 1 1 d . . .
N3 N 0.1426(3) 0.16945(18) 0.1171(2) 0.0508(6) Uani 1 1 d . . .
N4 N 0.2753(3) 0.19918(19) 0.1828(2) 0.0555(7) Uani 1 1 d . . .
C041 C 0.3645(5) 0.1238(3) 0.2028(4) 0.0771(13) Uani 1 1 d . . .
H04A H 0.427(5) 0.149(4) 0.181(4) 0.111(19) Uiso 1 1 d . . .
H04B H 0.318(5) 0.067(4) 0.160(5) 0.121(18) Uiso 1 1 d . . .
C042 C 0.4271(8) 0.1153(5) 0.3159(6) 0.133(2) Uani 1 1 d . . .
H04C H 0.355(7) 0.058(6) 0.277(6) 0.159 Uiso 1 1 d . . .
H04D H 0.440(7) 0.162(5) 0.361(6) 0.159 Uiso 1 1 d . . .
C043 C 0.5128(13) 0.0377(11) 0.3281(10) 0.206(5) Uani 1 1 d . . .
H04E H 0.467(12) -0.034(12) 0.300(11) 0.247 Uiso 1 1 d . . .
H04F H 0.486(16) -0.064(11) 0.366(11) 0.247 Uiso 1 1 d . . .
C044 C 0.6114(15) 0.0409(10) 0.3681(16) 0.291(9) Uani 1 1 d . . .
H04G H 0.906(15) -0.081(13) 0.328(13) 0.436 Uiso 1 1 d . . .
H04H H 1.069(18) 0.244(13) 0.401(16) 0.436 Uiso 1 1 d . . .
H04I H 0.480(19) -0.08(2) 0.27(2) 0.436 Uiso 1 1 d . . .
C06 C 0.3080(3) 0.2995(2) 0.2245(3) 0.0553(8) Uani 1 1 d . . .
H06A H 0.392(4) 0.329(3) 0.267(3) 0.071(11) Uiso 1 1 d . . .
C1A C -0.354(2) 0.7495(16) 0.1332(16) 0.234(14) Uani 0.50 1 d PD . .
C2A C -0.392(3) 0.696(2) 0.0146(17) 0.267(17) Uani 0.50 1 d PD . .
C3A C -0.456(3) 0.5893(13) 0.021(2) 0.190(9) Uani 0.50 1 d PD . .
C4A C -0.501(4) 0.490(2) 0.054(3) 0.49(3) Uani 0.50 1 d PD . .
C5A C -0.566(3) 0.448(2) -0.071(2) 0.70(3) Uani 0.50 1 d PD . .
C6A C -0.602(3) 0.3302(18) -0.090(4) 0.32(2) Uani 0.50 1 d PD . .
C7A C -0.6606(17) 0.2389(14) -0.056(2) 0.152(7) Uani 0.50 1 d PD . .

loop_
_atom_site_aniso_label
_atom_site_aniso_U_11
_atom_site_aniso_U_22
_atom_site_aniso_U_33
_atom_site_aniso_U_23
_atom_site_aniso_U_13
_atom_site_aniso_U_12
Cu1 0.0387(3) 0.0377(3) 0.0480(3) -0.0013(2) 0.0191(2) 0.0046(2)
O1 0.0499(12) 0.0470(11) 0.0532(12) -0.0012(9) 0.0224(10) 0.0020(9)
C1 0.082(3) 0.054(2) 0.084(3) 0.009(2) 0.044(2) 0.005(2)
F1 0.168(3) 0.0746(17) 0.225(3) -0.0031(18) 0.152(3) -0.0241(17)
F2 0.119(4) 0.056(3) 0.050(3) -0.024(2) 0.034(3) -0.034(3)
F3 0.123(8) 0.067(5) 0.328(16) 0.080(7) 0.008(8) 0.009(5)
F2A 0.402(17) 0.140(7) 0.089(6) -0.075(5) 0.105(7) -0.182(9)
F3A 0.108(5) 0.060(4) 0.154(6) 0.050(4) 0.048(5) 0.034(3)
C2 0.0513(18) 0.0529(18) 0.0511(18) 0.0061(14) 0.0220(15) 0.0010(14)
C3 0.065(2) 0.059(2) 0.077(2) 0.0070(17) 0.0470(19) 0.0031(16)
C4 0.0521(18) 0.0537(18) 0.0512(18) 0.0080(14) 0.0238(15) 0.0112(15)
C5 0.089(3) 0.064(2) 0.088(3) 0.004(2) 0.054(2) 0.013(2)
F4 0.203(7) 0.122(6) 0.116(5) 0.040(4) 0.083(5) 0.124(6)
F5 0.188(6) 0.074(4) 0.209(8) -0.011(5) 0.174(6) -0.004(5)
F6 0.107(4) 0.128(6) 0.118(5) -0.065(4) 0.052(4) 0.006(4)
F4A 0.219(10) 0.207(11) 0.062(4) 0.000(5) 0.047(6) 0.134(9)
F5A 0.090(4) 0.101(5) 0.174(7) -0.008(5) 0.081(4) 0.028(3)
F6A 0.199(8) 0.047(4) 0.234(12) 0.020(5) 0.167(8) 0.015(4)
O2 0.0506(12) 0.0468(11) 0.0535(12) 0.0056(9) 0.0223(10) 0.0085(9)
Cu2 0.0610(3) 0.0527(3) 0.0519(3) 0.0125(2) 0.0358(3) 0.0254(2)
O3 0.0730(14) 0.0472(11) 0.0552(12) 0.0099(9) 0.0378(11) 0.0202(10)
C6 0.112(3) 0.057(2) 0.069(2) 0.0174(17) 0.056(2) 0.028(2)
F7 0.243(3) 0.112(2) 0.0734(15) 0.0297(14) 0.090(2) 0.077(2)
F8 0.274(4) 0.0621(16) 0.0930(18) 0.0303(13) 0.075(2) 0.011(2)
F9 0.140(3) 0.275(5) 0.106(2) 0.107(3) 0.054(2) 0.080(3)
C7 0.076(2) 0.0401(16) 0.0541(18) 0.0070(13) 0.0374(17) 0.0098(15)
C8 0.092(3) 0.0524(19) 0.070(2) 0.0097(16) 0.060(2) 0.0215(17)
C9 0.0579(18) 0.0368(15) 0.062(2) -0.0025(13) 0.0379(16) 0.0043(13)
C10 0.073(2) 0.061(2) 0.087(3) 0.006(2) 0.050(2) 0.0218(18)
F10 0.098(5) 0.180(9) 0.085(4) -0.007(5) 0.023(4) 0.085(5)
F11 0.108(4) 0.054(3) 0.219(10) 0.015(4) 0.104(5) 0.028(3)
F12 0.087(3) 0.143(5) 0.135(5) 0.072(4) 0.091(4) 0.057(3)
F10A 0.194(8) 0.232(10) 0.113(6) 0.028(6) 0.096(6) 0.162(8)
F11A 0.052(3) 0.113(6) 0.203(12) -0.028(6) 0.031(5) 0.023(3)
F12A 0.135(6) 0.114(7) 0.192(8) 0.104(6) 0.116(5) 0.093(5)
O4 0.0548(12) 0.0478(11) 0.0550(12) 0.0028(9) 0.0297(10) 0.0172(9)
O01 0.0480(13) 0.0511(12) 0.0627(14) -0.0003(10) 0.0203(11) 0.0063(9)
N1 0.0508(15) 0.0411(13) 0.0564(15) 0.0042(11) 0.0246(12) 0.0100(11)
C01 0.068(2) 0.0379(15) 0.0565(18) 0.0090(13) 0.0269(16) 0.0112(14)
C011 0.085(3) 0.0376(17) 0.071(2) 0.0032(15) 0.026(2) 0.0104(16)
C012 0.084(3) 0.067(3) 0.075(3) 0.017(2) 0.038(2) 0.002(2)
C02 0.068(2) 0.0423(16) 0.0546(18) 0.0105(13) 0.0292(16) 0.0187(14)
C021 0.088(3) 0.060(2) 0.070(2) 0.0148(18) 0.045(2) 0.027(2)
C022 0.087(3) 0.064(2) 0.064(2) 0.0207(18) 0.032(2) 0.034(2)
N2 0.0509(15) 0.0462(14) 0.0526(15) 0.0069(11) 0.0206(12) 0.0137(12)
O02 0.0519(14) 0.0615(14) 0.0689(15) 0.0051(11) 0.0154(12) 0.0137(11)
C03 0.0508(17) 0.0408(15) 0.0482(16) 0.0052(13) 0.0241(14) 0.0107(13)
C04 0.0518(17) 0.0416(15) 0.0489(16) 0.0055(13) 0.0243(14) 0.0116(13)
C05 0.0457(18) 0.0423(16) 0.0532(18) 0.0093(13) 0.0182(15) 0.0092(13)
N3 0.0555(16) 0.0397(13) 0.0542(15) 0.0049(11) 0.0198(13) 0.0115(11)
N4 0.0545(16) 0.0466(15) 0.0553(15) -0.0054(12) 0.0149(13) 0.0171(12)
C041 0.073(3) 0.063(2) 0.083(3) -0.008(2) 0.021(2) 0.032(2)
C042 0.158(5) 0.130(5) 0.119(5) 0.039(4) 0.041(4) 0.098(4)
C043 0.208(9) 0.252(11) 0.203(9) 0.110(7) 0.071(7) 0.178(9)
C044 0.215(12) 0.167(9) 0.50(3) 0.131(12) 0.128(15) 0.066(9)
C06 0.0485(19) 0.0498(18) 0.0571(19) -0.0090(15) 0.0168(16) 0.0103(15)
C1A 0.151(16) 0.33(3) 0.23(2) 0.17(2) 0.057(16) 0.023(18)
C2A 0.16(2) 0.54(6) 0.19(2) 0.17(3) 0.111(16) 0.13(3)
C3A 0.24(2) 0.133(15) 0.22(2) 0.027(14) 0.123(18) 0.023(15)
C4A 0.76(7) 0.59(7) 0.35(5) 0.16(5) 0.34(5) 0.51(6)
C5A 0.51(4) 1.45(8) 0.84(5) 1.04(5) 0.59(3) 0.76(4)
C6A 0.30(2) 0.25(3) 0.64(6) 0.17(4) 0.38(3) 0.13(3)
C7A 0.091(10) 0.150(13) 0.22(2) 0.073(13) 0.050(11) 0.030(9)

loop_
_atom_type_symbol
_atom_type_description
_atom_type_scat_dispersion_real
_atom_type_scat_dispersion_imag
_atom_type_scat_source
C C 0.0033 0.0016 'International Tables Vol C Tables 4.2.6.8 and 6.1.1.4'
H H 0.0000 0.0000 'International Tables Vol C Tables 4.2.6.8 and 6.1.1.4'
N N 0.0061 0.0033 'International Tables Vol C Tables 4.2.6.8 and 6.1.1.4'
O O 0.0106 0.0060 'International Tables Vol C Tables 4.2.6.8 and 6.1.1.4'
F F 0.0171 0.0103 'International Tables Vol C Tables 4.2.6.8 and 6.1.1.4'
Cu Cu 0.3201 1.2651 'International Tables Vol C Tables 4.2.6.8 and 6.1.1.4'

loop_
_geom_angle_atom_site_label_1
_geom_angle_atom_site_label_2
_geom_angle_atom_site_label_3
_geom_angle
_geom_angle_site_symmetry_1
_geom_angle_site_symmetry_3
_geom_angle_publ_flag
O1 Cu1 O1 180.0 . 2_666 ?
O1 Cu1 O2 89.42(9) . 2_666 ?
O1 Cu1 O2 90.58(9) 2_666 2_666 ?
O1 Cu1 O2 90.58(9) . . ?
O1 Cu1 O2 89.42(9) 2_666 . ?
O2 Cu1 O2 180.00(8) 2_666 . ?
O1 Cu1 O01 93.42(8) . . ?
O1 Cu1 O01 86.58(8) 2_666 . ?
O2 Cu1 O01 81.44(8) 2_666 . ?
O2 Cu1 O01 98.56(8) . . ?
O1 Cu1 O01 86.58(8) . 2_666 ?
O1 Cu1 O01 93.42(8) 2_666 2_666 ?
O2 Cu1 O01 98.56(8) 2_666 2_666 ?
O2 Cu1 O01 81.44(8) . 2_666 ?
O01 Cu1 O01 180.0 . 2_666 ?
C2 O1 Cu1 125.2(2) . . ?
F2A C1 F3 111.7(12) . . ?
F2A C1 F1 104.2(10) . . ?
F3 C1 F1 97.3(11) . . ?
F2A C1 F2 8.1(12) . . ?
F3 C1 F2 105.9(10) . . ?
F1 C1 F2 111.1(5) . . ?
F2A C1 F3A 107.3(12) . . ?
F3 C1 F3A 9.1(14) . . ?
F1 C1 F3A 106.2(5) . . ?
F2 C1 F3A 100.7(6) . . ?
F2A C1 C2 114.3(7) . . ?
F3 C1 C2 112.7(7) . . ?
F1 C1 C2 115.2(3) . . ?
F2 C1 C2 113.3(4) . . ?
F3A C1 C2 109.0(5) . . ?
C1 F1 F3 37.6(6) . . ?
C1 F3 F2A 33.1(7) . . ?
C1 F3 F1 45.1(6) . . ?
F2A F3 F1 62.1(7) . . ?
C1 F2A F3 35.2(7) . . ?
O1 C2 C3 127.8(3) . . ?
O1 C2 C1 113.5(3) . . ?
C3 C2 C1 118.7(3) . . ?
C2 C3 C4 122.9(3) . . ?
O2 C4 C3 127.8(3) . . ?
O2 C4 C5 113.3(3) . . ?
C3 C4 C5 118.9(3) . . ?
F4A C5 F6A 114.0(9) . . ?
F4A C5 F5 63.5(7) . . ?
F6A C5 F5 124.2(7) . . ?
F4A C5 F4 129.2(8) . . ?
F6A C5 F4 20.3(8) . . ?
F5 C5 F4 115.1(8) . . ?
F4A C5 F5A 105.8(8) . . ?
F6A C5 F5A 100.1(7) . . ?
F5 C5 F5A 43.1(5) . . ?
F4 C5 F5A 82.4(7) . . ?
F4A C5 F6 42.4(7) . . ?
F6A C5 F6 79.9(7) . . ?
F5 C5 F6 103.0(7) . . ?
F4 C5 F6 99.8(7) . . ?
F5A C5 F6 138.8(6) . . ?
F4A C5 C4 112.3(5) . . ?
F6A C5 C4 114.4(6) . . ?
F5 C5 C4 117.0(4) . . ?
F4 C5 C4 111.6(6) . . ?
F5A C5 C4 109.1(4) . . ?
F6 C5 C4 108.1(5) . . ?
C5 F4 F5A 50.9(5) . . ?
F5A F5 C5 74.3(8) . . ?
F5A F5 F4A 129.4(11) . . ?
C5 F5 F4A 56.4(5) . . ?
F4A F6 C5 58.8(7) . . ?
F4A F6 F6A 98.3(9) . . ?
C5 F6 F6A 46.4(4) . . ?
F6 F4A C5 78.9(10) . . ?
F6 F4A F5 133.4(13) . . ?
C5 F4A F5 60.0(5) . . ?
F5 F5A C5 62.6(6) . . ?
F5 F5A F4 100.4(8) . . ?
C5 F5A F4 46.7(4) . . ?
C5 F6A F6 53.6(6) . . ?
C4 O2 Cu1 124.5(2) . . ?
O4 Cu2 O4 180.0 2 . ?
O4 Cu2 O3 92.05(9) 2 2 ?
O4 Cu2 O3 87.95(9) . 2 ?
O4 Cu2 O3 87.95(9) 2 . ?
O4 Cu2 O3 92.05(9) . . ?
O3 Cu2 O3 180.00(10) 2 . ?
O4 Cu2 N3 84.88(9) 2 2 ?
O4 Cu2 N3 95.12(9) . 2 ?
O3 Cu2 N3 86.89(9) 2 2 ?
O3 Cu2 N3 93.11(9) . 2 ?
O4 Cu2 N3 95.12(9) 2 . ?
O4 Cu2 N3 84.88(9) . . ?
O3 Cu2 N3 93.11(9) 2 . ?
O3 Cu2 N3 86.89(9) . . ?
N3 Cu2 N3 180.0 2 . ?
O4 Cu2 C9 158.81(9) 2 . ?
O4 Cu2 C9 21.19(9) . . ?
O3 Cu2 C9 108.87(9) 2 . ?
O3 Cu2 C9 71.13(9) . . ?
N3 Cu2 C9 99.23(8) 2 . ?
N3 Cu2 C9 80.77(8) . . ?
O4 Cu2 C9 21.19(9) 2 2 ?
O4 Cu2 C9 158.81(9) . 2 ?
O3 Cu2 C9 71.13(9) 2 2 ?
O3 Cu2 C9 108.87(9) . 2 ?
N3 Cu2 C9 80.77(8) 2 2 ?
N3 Cu2 C9 99.23(8) . 2 ?
C9 Cu2 C9 180.0 . 2 ?
O4 Cu2 C7 71.21(10) 2 2 ?
O4 Cu2 C7 108.79(10) . 2 ?
O3 Cu2 C7 21.24(9) 2 2 ?
O3 Cu2 C7 158.76(9) . 2 ?
N3 Cu2 C7 81.28(9) 2 2 ?
N3 Cu2 C7 98.72(9) . 2 ?
C9 Cu2 C7 129.89(10) . 2 ?
C9 Cu2 C7 50.11(10) 2 2 ?
O4 Cu2 C7 108.79(10) 2 . ?
O4 Cu2 C7 71.21(10) . . ?
O3 Cu2 C7 158.76(9) 2 . ?
O3 Cu2 C7 21.24(9) . . ?
N3 Cu2 C7 98.72(9) 2 . ?
N3 Cu2 C7 81.28(9) . . ?
C9 Cu2 C7 50.11(10) . . ?
C9 Cu2 C7 129.89(10) 2 . ?
C7 Cu2 C7 180.0 2 . ?
O4 Cu2 C8 46.11(9) 2 2 ?
O4 Cu2 C8 133.89(9) . 2 ?
O3 Cu2 C8 46.41(9) 2 2 ?
O3 Cu2 C8 133.60(9) . 2 ?
N3 Cu2 C8 78.82(9) 2 2 ?
N3 Cu2 C8 101.18(9) . 2 ?
C9 Cu2 C8 155.06(10) . 2 ?
C9 Cu2 C8 24.93(10) 2 2 ?
C7 Cu2 C8 25.24(10) 2 2 ?
C7 Cu2 C8 154.76(10) . 2 ?
O4 Cu2 C8 133.89(9) 2 . ?
O4 Cu2 C8 46.11(9) . . ?
O3 Cu2 C8 133.59(9) 2 . ?
O3 Cu2 C8 46.40(9) . . ?
N3 Cu2 C8 101.18(9) 2 . ?
N3 Cu2 C8 78.82(9) . . ?
C9 Cu2 C8 24.94(10) . . ?
C9 Cu2 C8 155.07(10) 2 . ?
C7 Cu2 C8 154.76(10) 2 . ?
C7 Cu2 C8 25.24(10) . . ?
C8 Cu2 C8 180.00(17) 2 . ?
C7 O3 Cu2 124.0(2) . . ?
F8 C6 F7 110.3(3) . . ?
F8 C6 F9 103.4(4) . . ?
F7 C6 F9 104.2(4) . . ?
F8 C6 C7 111.9(3) . . ?
F7 C6 C7 114.4(3) . . ?
F9 C6 C7 111.9(3) . . ?
O3 C7 C8 127.2(3) . . ?
O3 C7 C6 114.3(3) . . ?
C8 C7 C6 118.4(3) . . ?
O3 C7 Cu2 34.72(14) . . ?
C8 C7 Cu2 92.8(2) . . ?
C6 C7 Cu2 148.7(3) . . ?
C9 C8 C7 122.8(3) . . ?
C9 C8 Cu2 60.98(19) . . ?
C7 C8 Cu2 62.00(19) . . ?
O4 C9 C8 128.0(3) . . ?
O4 C9 C10 112.6(3) . . ?
C8 C9 C10 119.5(3) . . ?
O4 C9 Cu2 33.96(14) . . ?
C8 C9 Cu2 94.1(2) . . ?
C10 C9 Cu2 146.3(2) . . ?
F12A C10 F12 121.3(7) . . ?
F12A C10 F11 24.8(9) . . ?
F12 C10 F11 103.6(7) . . ?
F12A C10 F11A 110.8(8) . . ?
F12 C10 F11A 82.5(7) . . ?
F11 C10 F11A 129.4(8) . . ?
F12A C10 F10A 111.5(8) . . ?
F12 C10 F10A 22.9(7) . . ?
F11 C10 F10A 88.9(8) . . ?
F11A C10 F10A 105.4(8) . . ?
F12A C10 F10 80.6(7) . . ?
F12 C10 F10 106.2(6) . . ?
F11 C10 F10 102.6(8) . . ?
F11A C10 F10 31.6(7) . . ?
F10A C10 F10 127.3(7) . . ?
F12A C10 C9 111.6(6) . . ?
F12 C10 C9 117.7(5) . . ?
F11 C10 C9 112.4(5) . . ?
F11A C10 C9 108.0(6) . . ?
F10A C10 C9 109.3(5) . . ?
F10 C10 C9 112.8(5) . . ?
F11A F10 C10 70.4(12) . . ?
F11A F10 F12A 115.7(16) . . ?
C10 F10 F12A 47.2(5) . . ?
F12A F11 C10 73.8(17) . . ?
F10A F12 C10 84.0(18) . . ?
F10A F12 F11A 133(2) . . ?
C10 F12 F11A 49.3(5) . . ?
F12 F10A C10 73.1(17) . . ?
F10 F11A C10 78.0(12) . . ?
F10 F11A F12 114.1(16) . . ?
C10 F11A F12 48.2(5) . . ?
F11 F12A C10 81(2) . . ?
F11 F12A F10 127(2) . . ?
C10 F12A F10 52.2(6) . . ?
C9 O4 Cu2 124.9(2) . . ?
N1 O01 Cu1 124.66(18) . . ?
O01 N1 C03 125.1(2) . . ?
O01 N1 C01 121.8(2) . . ?
C03 N1 C01 111.9(2) . . ?
N1 C01 C012 106.0(3) . . ?
N1 C01 C011 110.4(3) . . ?
C012 C01 C011 110.4(3) . . ?
N1 C01 C02 100.1(2) . . ?
C012 C01 C02 113.3(3) . . ?
C011 C01 C02 115.7(3) . . ?
N2 C02 C022 108.9(3) . . ?
N2 C02 C021 105.9(3) . . ?
C022 C02 C021 110.9(3) . . ?
N2 C02 C01 100.5(2) . . ?
C022 C02 C01 115.4(3) . . ?
C021 C02 C01 114.1(3) . . ?
O02 N2 C03 125.9(2) . . ?
O02 N2 C02 122.0(3) . . ?
C03 N2 C02 111.4(2) . . ?
N1 C03 N2 108.6(2) . . ?
N1 C03 C04 126.6(3) . . ?
N2 C03 C04 124.8(3) . . ?
C06 C04 C05 104.0(3) . . ?
C06 C04 C03 127.1(3) . . ?
C05 C04 C03 128.9(3) . . ?
N3 C05 C04 112.0(3) . . ?
C05 N3 N4 104.4(2) . . ?
C05 N3 Cu2 122.5(2) . . ?
N4 N3 Cu2 133.05(18) . . ?
C06 N4 N3 111.8(3) . . ?
C06 N4 C041 127.4(3) . . ?
N3 N4 C041 120.8(3) . . ?
C042 C041 N4 114.5(4) . . ?
C041 C042 C043 110.9(7) . . ?
C044 C043 C042 133.3(17) . . ?
N4 C06 C04 107.8(3) . . ?
C6A C1A C7A 86(3) 2_465 2_465 ?
C6A C1A C2A 48(2) 2_465 . ?
C7A C1A C2A 38.5(14) 2_465 . ?
C7A C2A C6A 93(3) 2_465 2_465 ?
C7A C2A C1A 48(2) 2_465 . ?
C6A C2A C1A 45.8(17) 2_465 . ?
C7A C2A C3A 145(3) 2_465 . ?
C6A C2A C3A 52(2) 2_465 . ?
C1A C2A C3A 98.0(13) . . ?
C5A C3A C4A 91(3) 2_465 2_465 ?
C5A C3A C6A 92(3) 2_465 2_465 ?
C4A C3A C6A 171(3) 2_465 2_465 ?
C5A C3A C2A 133(3) 2_465 . ?
C4A C3A C2A 127(3) 2_465 . ?
C6A C3A C2A 46.7(18) 2_465 . ?
C5A C3A C4A 35(3) 2_465 . ?
C4A C3A C4A 64(2) 2_465 . ?
C6A C3A C4A 121(3) 2_465 . ?
C2A C3A C4A 168(3) . . ?
C5A C4A C3A 134(4) 2_465 2_465 ?
C5A C4A C4A 72(3) 2_465 2_465 ?
C3A C4A C4A 67(2) 2_465 2_465 ?
C5A C4A C5A 110(3) 2_465 . ?
C3A C4A C5A 34.6(14) 2_465 . ?
C4A C4A C5A 37(2) 2_465 . ?
C5A C4A C3A 31(2) 2_465 . ?
C3A C4A C3A 116(2) 2_465 . ?
C4A C4A C3A 48.3(16) 2_465 . ?
C5A C4A C3A 83.7(19) . . ?
C3A C5A C4A 114(5) 2_465 2_465 ?
C3A C5A C6A 54(3) 2_465 . ?
C4A C5A C6A 150(4) 2_465 . ?
C3A C5A C4A 55(2) 2_465 . ?
C4A C5A C4A 70(3) 2_465 . ?
C6A C5A C4A 108(3) . . ?
C2A C6A C1A 86.1(19) 2_465 2_465 ?
C2A C6A C3A 81(3) 2_465 2_465 ?
C1A C6A C3A 166(4) 2_465 2_465 ?
C2A C6A C7A 38.5(15) 2_465 . ?
C1A C6A C7A 48.4(17) 2_465 . ?
C3A C6A C7A 119(3) 2_465 . ?
C2A C6A C5A 112(3) 2_465 . ?
C1A C6A C5A 160(5) 2_465 . ?
C3A C6A C5A 34.5(14) 2_465 . ?
C7A C6A C5A 147(3) . . ?
C2A C7A C1A 93(2) 2_465 2_465 ?
C2A C7A C6A 48(2) 2_465 . ?
C1A C7A C6A 45.8(17) 2_465 . ?

loop_
_geom_bond_atom_site_label_1
_geom_bond_atom_site_label_2
_geom_bond_distance
_geom_bond_site_symmetry_2
_geom_bond_publ_flag
Cu1 O1 1.967(2) . ?
Cu1 O1 1.967(2) 2_666 ?
Cu1 O2 1.987(2) 2_666 ?
Cu1 O2 1.987(2) . ?
Cu1 O01 2.294(2) . ?
Cu1 O01 2.294(2) 2_666 ?
O1 C2 1.246(4) . ?
C1 F2A 1.050(10) . ?
C1 F3 1.106(13) . ?
C1 F1 1.287(5) . ?
C1 F2 1.413(7) . ?
C1 F3A 1.469(11) . ?
C1 C2 1.508(5) . ?
F1 F3 1.800(15) . ?
F3 F2A 1.79(2) . ?
C2 C3 1.375(5) . ?
C3 C4 1.367(5) . ?
C4 O2 1.248(4) . ?
C4 C5 1.523(5) . ?
C5 F4A 1.211(8) . ?
C5 F6A 1.251(10) . ?
C5 F5 1.259(8) . ?
C5 F4 1.281(10) . ?
C5 F5A 1.367(8) . ?
C5 F6 1.390(8) . ?
F4 F5A 1.745(14) . ?
F5 F5A 0.970(11) . ?
F5 F4A 1.301(12) . ?
F6 F4A 0.954(14) . ?
F6 F6A 1.699(15) . ?
Cu2 O4 1.931(2) 2 ?
Cu2 O4 1.932(2) . ?
Cu2 O3 1.967(2) 2 ?
Cu2 O3 1.967(2) . ?
Cu2 N3 2.514(2) 2 ?
Cu2 N3 2.514(2) . ?
Cu2 C9 2.838(3) . ?
Cu2 C9 2.838(3) 2 ?
Cu2 C7 2.861(3) 2 ?
Cu2 C7 2.861(3) . ?
Cu2 C8 3.237(4) 2 ?
Cu2 C8 3.237(4) . ?
O3 C7 1.251(4) . ?
C6 F8 1.276(4) . ?
C6 F7 1.289(4) . ?
C6 F9 1.301(5) . ?
C6 C7 1.514(5) . ?
C7 C8 1.382(5) . ?
C8 C9 1.368(5) . ?
C9 O4 1.250(4) . ?
C9 C10 1.524(5) . ?
C10 F12A 1.246(11) . ?
C10 F12 1.268(8) . ?
C10 F11 1.283(10) . ?
C10 F11A 1.291(9) . ?
C10 F10A 1.319(10) . ?
C10 F10 1.340(9) . ?
F10 F11A 0.718(17) . ?
F10 F12A 1.675(14) . ?
F11 F12A 0.545(19) . ?
F12 F10A 0.515(15) . ?
F12 F11A 1.688(15) . ?
O01 N1 1.291(3) . ?
N1 C03 1.332(4) . ?
N1 C01 1.500(4) . ?
C01 C012 1.514(5) . ?
C01 C011 1.516(4) . ?
C01 C02 1.541(5) . ?
C02 N2 1.504(4) . ?
C02 C022 1.508(5) . ?
C02 C021 1.517(5) . ?
N2 O02 1.267(3) . ?
N2 C03 1.348(4) . ?
C03 C04 1.438(4) . ?
C04 C06 1.373(5) . ?
C04 C05 1.392(4) . ?
C05 N3 1.322(4) . ?
N3 N4 1.355(4) . ?
N4 C06 1.327(4) . ?
N4 C041 1.467(5) . ?
C041 C042 1.436(8) . ?
C042 C043 1.465(11) . ?
C043 C044 0.998(16) . ?
C1A C6A 1.09(3) 2_465 ?
C1A C7A 1.14(3) 2_465 ?
C1A C2A 1.521(18) . ?
C2A C7A 0.95(3) 2_465 ?
C2A C6A 1.14(4) 2_465 ?
C2A C3A 1.540(19) . ?
C3A C5A 0.87(3) 2_465 ?
C3A C4A 1.25(3) 2_465 ?
C3A C6A 1.24(4) 2_465 ?
C3A C4A 1.55(2) . ?
C4A C5A 0.98(5) 2_465 ?
C4A C3A 1.25(3) 2_465 ?
C4A C4A 1.51(5) 2_465 ?
C4A C5A 1.530(19) . ?
C5A C3A 0.87(3) 2_465 ?
C5A C4A 0.98(5) 2_465 ?
C5A C6A 1.532(19) . ?
C6A C2A 1.14(4) 2_465 ?
C6A C1A 1.09(3) 2_465 ?
C6A C3A 1.24(4) 2_465 ?
C6A C7A 1.522(18) . ?
C7A C2A 0.95(3) 2_465 ?
C7A C1A 1.14(3) 2_465 ?
